data_4101979
loop_
_publ_author_name
'Chambers C. Hughes'
'William Fenical'

_publ_section_title
;
 Total Synthesis of the Ammosamides
;
_journal_name_full 'Journal of the American Chemical Society'
_journal_page_first 2528
_journal_page_last 2529
_journal_paper_doi 10.1021/ja9106572
_journal_volume 132
_journal_year 2010
_chemical_formula_sum 'C9 H5 Cl N2 O4'
_chemical_formula_weight 240.60
_chemical_name_systematic
; 
 ? 
;
_space_group_IT_number 14
_symmetry_cell_setting monoclinic
_symmetry_space_group_name_Hall '-P 2ybc'
_symmetry_space_group_name_H-M 'P 1 21/c 1'
_atom_sites_solution_hydrogens geom
_atom_sites_solution_primary direct
_atom_sites_solution_secondary difmap
_audit_creation_method SHELXL-97
_cell_angle_alpha 90.00
_cell_angle_beta 101.73(2)
_cell_angle_gamma 90.00
_cell_formula_units_Z 4
_cell_length_a 6.596(11)
_cell_length_b 13.08(2)
_cell_length_c 11.167(18)
_cell_measurement_reflns_used 3172
_cell_measurement_temperature 94(2)
_cell_measurement_theta_max 25.49
_cell_measurement_theta_min 3.11
_cell_volume 943(3)
_computing_cell_refinement 'Bruker SAINT'
_computing_data_collection 'Bruker APEX2'
_computing_data_reduction 'Bruker SAINT'
_computing_molecular_graphics 'Bruker SHELXTL'
_computing_publication_material 'Bruker SHELXTL'
_computing_structure_refinement 'SHELXL-97 (Sheldrick, 2008)'
_computing_structure_solution 'SHELXS-97 (Sheldrick, 2008)'
_diffrn_ambient_temperature 94(2)
_diffrn_measured_fraction_theta_full 1.000
_diffrn_measured_fraction_theta_max 0.995
_diffrn_measurement_device_type 'Bruker APEX-II CCD'
_diffrn_measurement_method '\f and \w scans'
_diffrn_radiation_monochromator graphite
_diffrn_radiation_source 'fine-focus sealed tube'
_diffrn_radiation_type MoK\a
_diffrn_radiation_wavelength 0.71073
_diffrn_reflns_av_R_equivalents 0.0513
_diffrn_reflns_av_sigmaI/netI 0.0356
_diffrn_reflns_limit_h_max 7
_diffrn_reflns_limit_h_min -7
_diffrn_reflns_limit_k_max 15
_diffrn_reflns_limit_k_min -15
_diffrn_reflns_limit_l_max 11
_diffrn_reflns_limit_l_min -13
_diffrn_reflns_number 10352
_diffrn_reflns_theta_full 25.00
_diffrn_reflns_theta_max 25.63
_diffrn_reflns_theta_min 2.43
_exptl_absorpt_coefficient_mu 0.404
_exptl_absorpt_correction_T_max 0.9418
_exptl_absorpt_correction_T_min 0.8550
_exptl_absorpt_correction_type multi-scan
_exptl_absorpt_process_details SADABS
_exptl_crystal_colour orange
_exptl_crystal_density_diffrn 1.694
_exptl_crystal_description Plate
_exptl_crystal_F_000 488
_exptl_crystal_size_max 0.40
_exptl_crystal_size_mid 0.40
_exptl_crystal_size_min 0.15
_refine_diff_density_max 0.238
_refine_diff_density_min -0.237
_refine_diff_density_rms 0.051
_refine_ls_goodness_of_fit_ref 1.052
_refine_ls_hydrogen_treatment constr
_refine_ls_matrix_type full
_refine_ls_number_parameters 146
_refine_ls_number_reflns 1766
_refine_ls_number_restraints 0
_refine_ls_restrained_S_all 1.052
_refine_ls_R_factor_all 0.0484
_refine_ls_R_factor_gt 0.0377
_refine_ls_shift/su_max 0.004
_refine_ls_shift/su_mean 0.000
_refine_ls_structure_factor_coef Fsqd
_refine_ls_weighting_details 'calc w=1/[\s^2^(Fo^2^)+(0.0481P)^2^+0.3555P] where P=(Fo^2^+2Fc^2^)/3'
_refine_ls_weighting_scheme calc
_refine_ls_wR_factor_gt 0.0952
_refine_ls_wR_factor_ref 0.1029
_reflns_number_gt 1452
_reflns_number_total 1766
_reflns_threshold_expression >2sigma(I)
_cod_data_source_file ja9106572_si_002.cif
_cod_data_source_block sio16_0m
_cod_original_cell_volume 944(3)
_cod_database_code 4101979

loop_
_symmetry_equiv_pos_as_xyz
'x, y, z'
'-x, y+1/2, -z+1/2'
'-x, -y, -z'
'x, -y-1/2, z-1/2'

loop_
_atom_site_label
_atom_site_type_symbol
_atom_site_fract_x
_atom_site_fract_y
_atom_site_fract_z
_atom_site_U_iso_or_equiv
_atom_site_adp_type
_atom_site_occupancy
_atom_site_symmetry_multiplicity
_atom_site_calc_flag
_atom_site_refinement_flags
_atom_site_disorder_assembly
_atom_site_disorder_group
C1 C 0.6121(4) 0.19393(16) 1.0422(2) 0.0375(5) Uani 1 1 d . . .
C2 C 0.7183(3) 0.29402(16) 1.0126(2) 0.0361(5) Uani 1 1 d . . .
C3 C 0.5568(3) 0.34984(15) 0.92597(18) 0.0311(5) Uani 1 1 d . . .
C4 C 0.3794(3) 0.28777(15) 0.90519(18) 0.0315(5) Uani 1 1 d . . .
C5 C 0.1977(3) 0.31711(16) 0.82719(19) 0.0361(5) Uani 1 1 d . . .
H5 H 0.0799 0.2737 0.8112 0.043 Uiso 1 1 calc R . .
C6 C 0.1956(3) 0.41250(17) 0.77358(19) 0.0371(5) Uani 1 1 d . . .
H6 H 0.0735 0.4348 0.7194 0.045 Uiso 1 1 calc R . .
C7 C 0.3672(3) 0.47659(15) 0.79684(18) 0.0321(5) Uani 1 1 d . . .
C8 C 0.5542(3) 0.44525(15) 0.87195(18) 0.0305(5) Uani 1 1 d . . .
C9 C 0.2612(4) 0.11674(18) 0.9675(2) 0.0502(6) Uani 1 1 d . . .
H9A H 0.3249 0.0572 1.0135 0.075 Uiso 1 1 calc R . .
H9B H 0.2079 0.0972 0.8822 0.075 Uiso 1 1 calc R . .
H9C H 0.1470 0.1418 1.0036 0.075 Uiso 1 1 calc R . .
Cl1 Cl 0.77720(8) 0.51639(4) 0.89735(5) 0.0406(2) Uani 1 1 d . . .
N1 N 0.4152(3) 0.19703(13) 0.97215(16) 0.0364(4) Uani 1 1 d . . .
N2 N 0.3438(3) 0.57775(14) 0.73908(17) 0.0401(5) Uani 1 1 d . . .
O1 O 0.6879(3) 0.12772(12) 1.11234(15) 0.0505(5) Uani 1 1 d . . .
O2 O 0.8959(3) 0.31533(13) 1.05680(16) 0.0526(5) Uani 1 1 d . . .
O3 O 0.4563(3) 0.64835(12) 0.78450(16) 0.0504(5) Uani 1 1 d . . .
O4 O 0.2087(3) 0.58787(14) 0.64643(17) 0.0615(5) Uani 1 1 d . . .

loop_
_atom_site_aniso_label
_atom_site_aniso_U_11
_atom_site_aniso_U_22
_atom_site_aniso_U_33
_atom_site_aniso_U_23
_atom_site_aniso_U_13
_atom_site_aniso_U_12
C1 0.0400(14) 0.0320(12) 0.0409(12) -0.0008(9) 0.0090(10) 0.0058(9)
C2 0.0324(13) 0.0347(12) 0.0401(12) -0.0020(9) 0.0049(9) 0.0029(9)
C3 0.0295(11) 0.0294(11) 0.0342(11) -0.0024(8) 0.0064(9) 0.0009(8)
C4 0.0341(12) 0.0282(11) 0.0334(11) -0.0031(8) 0.0095(9) -0.0007(9)
C5 0.0300(12) 0.0385(12) 0.0396(12) -0.0048(9) 0.0065(9) -0.0057(9)
C6 0.0309(12) 0.0440(13) 0.0353(11) -0.0004(9) 0.0039(9) 0.0048(10)
C7 0.0339(12) 0.0317(12) 0.0314(10) 0.0012(8) 0.0084(9) 0.0012(9)
C8 0.0295(11) 0.0314(11) 0.0317(10) -0.0037(8) 0.0087(8) -0.0027(9)
C9 0.0529(16) 0.0359(13) 0.0621(16) 0.0016(11) 0.0126(12) -0.0103(11)
Cl1 0.0322(3) 0.0389(3) 0.0507(4) -0.0006(2) 0.0085(2) -0.0083(2)
N1 0.0376(11) 0.0280(10) 0.0433(10) 0.0005(7) 0.0078(8) -0.0036(7)
N2 0.0436(12) 0.0376(11) 0.0408(10) 0.0052(8) 0.0125(9) 0.0066(9)
O1 0.0579(12) 0.0367(9) 0.0545(10) 0.0093(7) 0.0057(8) 0.0073(8)
O2 0.0335(10) 0.0513(11) 0.0677(12) 0.0082(8) -0.0021(8) -0.0021(8)
O3 0.0617(12) 0.0338(9) 0.0567(10) 0.0039(8) 0.0141(9) -0.0044(8)
O4 0.0592(13) 0.0569(12) 0.0590(11) 0.0171(9) -0.0100(9) 0.0071(9)

loop_
_atom_type_symbol
_atom_type_description
_atom_type_scat_dispersion_real
_atom_type_scat_dispersion_imag
_atom_type_scat_source
C C 0.0033 0.0016 'International Tables Vol C Tables 4.2.6.8 and 6.1.1.4'
H H 0.0000 0.0000 'International Tables Vol C Tables 4.2.6.8 and 6.1.1.4'
N N 0.0061 0.0033 'International Tables Vol C Tables 4.2.6.8 and 6.1.1.4'
O O 0.0106 0.0060 'International Tables Vol C Tables 4.2.6.8 and 6.1.1.4'
Cl Cl 0.1484 0.1585 'International Tables Vol C Tables 4.2.6.8 and 6.1.1.4'

loop_
_geom_angle_atom_site_label_1
_geom_angle_atom_site_label_2
_geom_angle_atom_site_label_3
_geom_angle
_geom_angle_site_symmetry_1
_geom_angle_site_symmetry_3
_geom_angle_publ_flag
O1 C1 N1 127.6(2) . . ?
O1 C1 C2 126.8(2) . . ?
N1 C1 C2 105.63(19) . . ?
O2 C2 C3 131.6(2) . . ?
O2 C2 C1 123.4(2) . . ?
C3 C2 C1 105.0(2) . . ?
C8 C3 C4 120.9(2) . . ?
C8 C3 C2 132.3(2) . . ?
C4 C3 C2 106.7(2) . . ?
C5 C4 N1 127.1(2) . . ?
C5 C4 C3 121.9(2) . . ?
N1 C4 C3 111.0(2) . . ?
C6 C5 C4 117.0(2) . . ?
C5 C6 C7 121.8(2) . . ?
C6 C7 C8 121.2(2) . . ?
C6 C7 N2 117.0(2) . . ?
C8 C7 N2 121.80(19) . . ?
C3 C8 C7 117.03(19) . . ?
C3 C8 Cl1 118.90(17) . . ?
C7 C8 Cl1 124.06(19) . . ?
C1 N1 C4 111.54(18) . . ?
C1 N1 C9 124.9(2) . . ?
C4 N1 C9 123.6(2) . . ?
O4 N2 O3 122.8(2) . . ?
O4 N2 C7 117.5(2) . . ?
O3 N2 C7 119.8(2) . . ?

loop_
_geom_bond_atom_site_label_1
_geom_bond_atom_site_label_2
_geom_bond_distance
_geom_bond_site_symmetry_2
_geom_bond_publ_flag
C1 O1 1.206(3) . ?
C1 N1 1.373(3) . ?
C1 C2 1.552(4) . ?
C2 O2 1.207(3) . ?
C2 C3 1.478(3) . ?
C3 C8 1.385(3) . ?
C3 C4 1.404(3) . ?
C4 C5 1.385(3) . ?
C4 N1 1.397(3) . ?
C5 C6 1.383(4) . ?
C6 C7 1.390(3) . ?
C7 C8 1.405(3) . ?
C7 N2 1.467(3) . ?
C8 Cl1 1.715(3) . ?
C9 N1 1.455(3) . ?
N2 O4 1.228(3) . ?
N2 O3 1.228(3) . ?
